data_7052914
loop_
_publ_author_name
'Kopylovich, Maximilian N.'
'Gajewska, Malgorzata J.'
'Mahmudov, Kamran T.'
'Kirillova, Marina V.'
'Figiel, Pawe\/l J.'
'Guedes da Silva, M. F\'atima C.'
'Gil-Hern\'andez, Beatriz'
'Sanchiz, Joaquin'
'Pombeiro, Armando J. L.'

_publ_section_title
;
 Copper(ii) complexes with a new carboxylic-functionalized arylhydrazone
 of \b-diketone as effective catalysts for acid-free oxidations
;
_journal_issue 8
_journal_name_full 'New Journal of Chemistry'
_journal_page_first 1646
_journal_paper_doi 10.1039/c2nj40210f
_journal_volume 36
_journal_year 2012
_chemical_formula_moiety 'C26 H28 Cu2 N4 O12'
_chemical_formula_sum 'C26 H28 Cu2 N4 O12'
_chemical_formula_weight 715.60
_chemical_name_systematic
;
?
;
_space_group_IT_number 2
_symmetry_cell_setting triclinic
_symmetry_space_group_name_Hall '-P 1'
_symmetry_space_group_name_H-M 'P -1'
_atom_sites_solution_hydrogens geom
_atom_sites_solution_primary direct
_atom_sites_solution_secondary difmap
_audit_creation_method SHELXL-97
_cell_angle_alpha 63.521(8)
_cell_angle_beta 68.961(7)
_cell_angle_gamma 72.657(7)
_cell_formula_units_Z 1
_cell_length_a 9.1371(14)
_cell_length_b 9.2116(15)
_cell_length_c 10.2632(17)
_cell_measurement_reflns_used 2831
_cell_measurement_temperature 150(2)
_cell_measurement_theta_max 25.99
_cell_measurement_theta_min 2.30
_cell_volume 711.7(2)
_computing_cell_refinement 'Bruker SAINT'
_computing_data_collection 'Bruker APEX2'
_computing_data_reduction 'Bruker SAINT'
_computing_molecular_graphics 'Ortep-3 for Windows (Farrugia, 1997)'
_computing_publication_material 'WinGX publication routines (Farrugia, 1999)'
_computing_structure_refinement 'SHELXL-97 (Sheldrick, 2008)'
_diffrn_ambient_temperature 150(2)
_diffrn_measured_fraction_theta_full 0.928
_diffrn_measured_fraction_theta_max 0.928
_diffrn_measurement_device_type 'Bruker APEX-II CCD'
_diffrn_measurement_method '\f and \w scans'
_diffrn_radiation_monochromator graphite
_diffrn_radiation_source 'fine-focus sealed tube'
_diffrn_radiation_type MoK\a
_diffrn_radiation_wavelength 0.71069
_diffrn_reflns_av_R_equivalents 0.0513
_diffrn_reflns_av_sigmaI/netI 0.0818
_diffrn_reflns_limit_h_max 11
_diffrn_reflns_limit_h_min -11
_diffrn_reflns_limit_k_max 11
_diffrn_reflns_limit_k_min -8
_diffrn_reflns_limit_l_max 13
_diffrn_reflns_limit_l_min -11
_diffrn_reflns_number 8859
_diffrn_reflns_theta_full 26.97
_diffrn_reflns_theta_max 26.97
_diffrn_reflns_theta_min 3.18
_exptl_absorpt_coefficient_mu 1.566
_exptl_absorpt_correction_T_max 0.8850
_exptl_absorpt_correction_T_min 0.7245
_exptl_absorpt_correction_type multi-scan
_exptl_absorpt_process_details sadabs
_exptl_crystal_colour brown
_exptl_crystal_density_diffrn 1.670
_exptl_crystal_density_method 'not measured'
_exptl_crystal_description plate
_exptl_crystal_F_000 366
_exptl_crystal_size_max 0.22
_exptl_crystal_size_mid 0.12
_exptl_crystal_size_min 0.08
_refine_diff_density_max 0.472
_refine_diff_density_min -0.621
_refine_diff_density_rms 0.096
_refine_ls_extinction_method none
_refine_ls_goodness_of_fit_ref 0.976
_refine_ls_hydrogen_treatment mixed
_refine_ls_matrix_type full
_refine_ls_number_parameters 205
_refine_ls_number_reflns 2876
_refine_ls_number_restraints 1
_refine_ls_restrained_S_all 0.977
_refine_ls_R_factor_all 0.0896
_refine_ls_R_factor_gt 0.0442
_refine_ls_shift/su_max 0.000
_refine_ls_shift/su_mean 0.000
_refine_ls_structure_factor_coef Fsqd
_refine_ls_weighting_details 'calc w=1/[\s^2^(Fo^2^)+(0.0656P)^2^+0.4128P] where P=(Fo^2^+2Fc^2^)/3'
_refine_ls_weighting_scheme calc
_refine_ls_wR_factor_gt 0.1041
_refine_ls_wR_factor_ref 0.1243
_reflns_number_gt 1902
_reflns_number_total 2876
_reflns_threshold_expression >2sigma(I)
_cod_data_source_file c2nj40210f.txt
_cod_data_source_block Compound3
_cod_depositor_comments
;
The following automatic conversions were performed:

'_symmetry_cell_setting' value 'TRICLINIC' changed to 'triclinic'
according to /home/saulius/struct/CIF-dictionaries/cif_core.dic
dictionary named 'cif_core.dic' version 2.4.1 from 2010-06-29.

Automatic conversion script
Id: cif_fix_values 1891 2012-01-12 08:04:46Z andrius 
;
_cod_database_code 7052914

loop_
_symmetry_equiv_pos_as_xyz
'x, y, z'
'-x, -y, -z'

loop_
_atom_site_label
_atom_site_type_symbol
_atom_site_fract_x
_atom_site_fract_y
_atom_site_fract_z
_atom_site_U_iso_or_equiv
_atom_site_adp_type
_atom_site_occupancy
_atom_site_symmetry_multiplicity
_atom_site_calc_flag
_atom_site_refinement_flags
C1 C -0.0526(4) 0.2137(5) 0.6071(4) 0.0183(9) Uani 1 1 d .
C2 C 0.0948(4) 0.2663(5) 0.5716(4) 0.0178(9) Uani 1 1 d .
C3 C 0.1058(4) 0.3661(5) 0.6340(5) 0.0206(9) Uani 1 1 d .
H3 H 0.2048 0.3985 0.6097 0.025 Uiso 1 1 calc R
C4 C -0.0261(4) 0.4202(5) 0.7320(5) 0.0209(9) Uani 1 1 d .
H4 H -0.0190 0.4902 0.7742 0.025 Uiso 1 1 calc R
C5 C -0.1717(4) 0.3677(5) 0.7674(4) 0.0195(9) Uani 1 1 d .
C6 C -0.1823(4) 0.2656(5) 0.7073(4) 0.0194(9) Uani 1 1 d .
H6 H -0.2805 0.2300 0.7350 0.023 Uiso 1 1 calc R
C7 C -0.3138(4) 0.4245(5) 0.8710(5) 0.0220(9) Uani 1 1 d .
C8 C 0.6294(4) 0.0050(6) 0.1817(5) 0.0256(10) Uani 1 1 d .
H8A H 0.6004 -0.0573 0.1408 0.038 Uiso 1 1 calc R
H8B H 0.7035 -0.0676 0.2428 0.038 Uiso 1 1 calc R
H8C H 0.6802 0.0963 0.0984 0.038 Uiso 1 1 calc R
C9 C 0.4839(4) 0.0708(5) 0.2773(4) 0.0198(9) Uani 1 1 d .
C10 C 0.4839(4) 0.1779(5) 0.3421(4) 0.0197(9) Uani 1 1 d .
C11 C 0.6310(4) 0.2336(5) 0.3210(5) 0.0256(10) Uani 1 1 d .
C20 C 0.1356(5) 0.2168(7) 0.0617(5) 0.0450(14) Uani 1 1 d .
H20A H 0.2497 0.1792 0.0532 0.067 Uiso 1 1 calc R
H20B H 0.1187 0.3275 -0.0150 0.067 Uiso 1 1 calc R
H20C H 0.0933 0.1414 0.0462 0.067 Uiso 1 1 calc R
C111 C 0.6200(5) 0.3556(6) 0.3844(6) 0.0335(11) Uani 1 1 d .
H11A H 0.7265 0.3779 0.3624 0.050 Uiso 1 1 calc R
H11B H 0.5740 0.3109 0.4939 0.050 Uiso 1 1 calc R
H11C H 0.5521 0.4579 0.3384 0.050 Uiso 1 1 calc R
N1 N 0.2190(3) 0.2048(4) 0.4690(4) 0.0163(7) Uani 1 1 d .
N2 N 0.3563(3) 0.2400(4) 0.4353(4) 0.0174(7) Uani 1 1 d .
O1 O -0.0574(3) 0.1237(4) 0.5385(3) 0.0236(7) Uani 1 1 d .
O2 O 0.3593(3) 0.0188(4) 0.2987(3) 0.0247(7) Uani 1 1 d .
O3 O 0.7591(3) 0.1813(4) 0.2528(4) 0.0443(9) Uani 1 1 d .
O4 O -0.4430(3) 0.3810(4) 0.9025(3) 0.0278(7) Uani 1 1 d .
O5 O -0.2952(3) 0.5218(4) 0.9214(3) 0.0300(7) Uani 1 1 d .
H5 H -0.3786 0.5390 0.9861 0.045 Uiso 1 1 calc R
O20 O 0.0564(3) 0.2203(4) 0.2068(3) 0.0295(7) Uani 1 1 d D
Cu1 Cu 0.14847(5) 0.07523(7) 0.40761(6) 0.0244(2) Uani 1 1 d .
H20O H -0.043(2) 0.221(5) 0.228(5) 0.029 Uiso 1 1 d D

loop_
_atom_site_aniso_label
_atom_site_aniso_U_11
_atom_site_aniso_U_22
_atom_site_aniso_U_33
_atom_site_aniso_U_23
_atom_site_aniso_U_13
_atom_site_aniso_U_12
C1 0.0129(18) 0.023(2) 0.023(2) -0.013(2) -0.0022(16) -0.0051(15)
C2 0.0089(17) 0.023(2) 0.022(2) -0.011(2) -0.0024(15) -0.0022(15)
C3 0.0144(18) 0.027(2) 0.027(2) -0.014(2) -0.0060(16) -0.0057(16)
C4 0.0182(19) 0.025(2) 0.030(2) -0.017(2) -0.0101(17) -0.0021(16)
C5 0.0162(19) 0.023(2) 0.020(2) -0.014(2) -0.0031(16) 0.0019(16)
C6 0.0120(17) 0.023(2) 0.027(2) -0.015(2) -0.0028(16) -0.0027(15)
C7 0.023(2) 0.024(2) 0.022(2) -0.014(2) -0.0051(17) -0.0002(17)
C8 0.0127(19) 0.039(3) 0.034(3) -0.025(2) -0.0001(17) -0.0049(17)
C9 0.0104(17) 0.025(2) 0.021(2) -0.009(2) -0.0041(15) 0.0000(15)
C10 0.0132(18) 0.026(2) 0.024(2) -0.012(2) -0.0057(16) -0.0045(16)
C11 0.016(2) 0.031(3) 0.032(3) -0.011(2) -0.0073(18) -0.0074(17)
C20 0.029(3) 0.078(4) 0.034(3) -0.029(3) -0.003(2) -0.010(2)
C111 0.020(2) 0.042(3) 0.050(3) -0.026(3) -0.007(2) -0.0095(19)
N1 0.0088(14) 0.0222(18) 0.0219(19) -0.0135(17) -0.0023(13) -0.0021(12)
N2 0.0122(15) 0.0192(17) 0.0248(19) -0.0121(16) -0.0053(13) -0.0016(13)
O1 0.0133(13) 0.0361(17) 0.0346(17) -0.0290(16) 0.0032(11) -0.0088(12)
O2 0.0148(13) 0.0330(17) 0.0372(18) -0.0252(16) -0.0018(12) -0.0061(12)
O3 0.0105(15) 0.068(2) 0.073(3) -0.052(2) 0.0053(15) -0.0114(15)
O4 0.0161(14) 0.0364(18) 0.0366(18) -0.0258(16) 0.0029(12) -0.0051(12)
O5 0.0192(14) 0.0445(19) 0.0390(19) -0.0351(17) 0.0016(13) -0.0036(13)
O20 0.0123(13) 0.048(2) 0.0328(18) -0.0219(17) -0.0010(12) -0.0061(13)
Cu1 0.0094(2) 0.0377(3) 0.0380(4) -0.0295(3) 0.0014(2) -0.00551(19)

loop_
_atom_type_symbol
_atom_type_description
_atom_type_scat_dispersion_real
_atom_type_scat_dispersion_imag
_atom_type_scat_source
C C 0.0033 0.0016 'International Tables Vol C Tables 4.2.6.8 and 6.1.1.4'
H H 0.0000 0.0000 'International Tables Vol C Tables 4.2.6.8 and 6.1.1.4'
N N 0.0061 0.0033 'International Tables Vol C Tables 4.2.6.8 and 6.1.1.4'
O O 0.0106 0.0060 'International Tables Vol C Tables 4.2.6.8 and 6.1.1.4'
Cu Cu 0.3201 1.2651 'International Tables Vol C Tables 4.2.6.8 and 6.1.1.4'

loop_
_geom_angle_atom_site_label_1
_geom_angle_atom_site_label_2
_geom_angle_atom_site_label_3
_geom_angle
_geom_angle_site_symmetry_1
_geom_angle_site_symmetry_3
O1 C1 C6 124.2(3) . .
O1 C1 C2 118.1(3) . .
C6 C1 C2 117.6(4) . .
C3 C2 N1 126.5(3) . .
C3 C2 C1 121.0(3) . .
N1 C2 C1 112.5(4) . .
C2 C3 C4 120.9(3) . .
C2 C3 H3 119.6 . .
C4 C3 H3 119.6 . .
C3 C4 C5 118.1(4) . .
C3 C4 H4 121.0 . .
C5 C4 H4 121.0 . .
C6 C5 C4 121.2(3) . .
C6 C5 C7 119.9(4) . .
C4 C5 C7 118.9(4) . .
C5 C6 C1 121.3(4) . .
C5 C6 H6 119.4 . .
C1 C6 H6 119.4 . .
O4 C7 O5 123.6(4) . .
O4 C7 C5 120.0(4) . .
O5 C7 C5 116.3(3) . .
C9 C8 H8A 109.5 . .
C9 C8 H8B 109.5 . .
H8A C8 H8B 109.5 . .
C9 C8 H8C 109.5 . .
H8A C8 H8C 109.5 . .
H8B C8 H8C 109.5 . .
O2 C9 C10 122.8(3) . .
O2 C9 C8 113.9(4) . .
C10 C9 C8 123.3(3) . .
N2 C10 C9 127.0(3) . .
N2 C10 C11 110.4(4) . .
C9 C10 C11 122.6(4) . .
O3 C11 C10 120.7(4) . .
O3 C11 C111 119.8(4) . .
C10 C11 C111 119.5(4) . .
O20 C20 H20A 109.5 . .
O20 C20 H20B 109.5 . .
H20A C20 H20B 109.5 . .
O20 C20 H20C 109.5 . .
H20A C20 H20C 109.5 . .
H20B C20 H20C 109.5 . .
C11 C111 H11A 109.5 . .
C11 C111 H11B 109.5 . .
H11A C111 H11B 109.5 . .
C11 C111 H11C 109.5 . .
H11A C111 H11C 109.5 . .
H11B C111 H11C 109.5 . .
N2 N1 C2 117.0(3) . .
N2 N1 Cu1 130.9(3) . .
C2 N1 Cu1 112.1(2) . .
N1 N2 C10 120.1(3) . .
C1 O1 Cu1 111.9(2) . .
C1 O1 Cu1 137.8(2) . 2_556
Cu1 O1 Cu1 99.55(12) . 2_556
C9 O2 Cu1 128.0(3) . .
C7 O5 H5 109.5 . .
C20 O20 Cu1 124.7(3) . .
C20 O20 H20O 111(3) . .
Cu1 O20 H20O 112(3) . .
O2 Cu1 N1 90.96(12) . .
O2 Cu1 O1 173.52(12) . .
N1 Cu1 O1 85.24(12) . .
O2 Cu1 O1 100.44(11) . 2_556
N1 Cu1 O1 149.36(13) . 2_556
O1 Cu1 O1 80.45(12) . 2_556
O2 Cu1 O20 95.34(11) . .
N1 Cu1 O20 113.43(13) . .
O1 Cu1 O20 90.99(11) . .
O1 Cu1 O20 93.88(12) 2_556 .
O2 Cu1 Cu1 139.47(9) . 2_556
N1 Cu1 Cu1 121.31(9) . 2_556
O1 Cu1 Cu1 41.06(8) . 2_556
O1 Cu1 Cu1 39.39(7) 2_556 2_556
O20 Cu1 Cu1 93.22(7) . 2_556

loop_
_geom_bond_atom_site_label_1
_geom_bond_atom_site_label_2
_geom_bond_distance
_geom_bond_site_symmetry_2
C1 O1 1.323(5) .
C1 C6 1.384(5) .
C1 C2 1.436(5) .
C2 C3 1.374(5) .
C2 N1 1.418(5) .
C3 C4 1.390(5) .
C3 H3 0.9500 .
C4 C5 1.420(5) .
C4 H4 0.9500 .
C5 C6 1.374(6) .
C5 C7 1.480(5) .
C6 H6 0.9500 .
C7 O4 1.245(5) .
C7 O5 1.291(5) .
C8 C9 1.487(5) .
C8 H8A 0.9800 .
C8 H8B 0.9800 .
C8 H8C 0.9800 .
C9 O2 1.275(4) .
C9 C10 1.415(6) .
C10 N2 1.375(5) .
C10 C11 1.490(5) .
C11 O3 1.212(5) .
C11 C111 1.494(6) .
C20 O20 1.414(5) .
C20 H20A 0.9800 .
C20 H20B 0.9800 .
C20 H20C 0.9800 .
C111 H11A 0.9800 .
C111 H11B 0.9800 .
C111 H11C 0.9800 .
N1 N2 1.277(4) .
N1 Cu1 1.912(3) .
O1 Cu1 1.939(2) .
O1 Cu1 2.007(3) 2_556
O2 Cu1 1.899(3) .
O5 H5 0.8400 .
O20 Cu1 2.204(3) .
O20 H20O 0.858(19) .
Cu1 O1 2.007(3) 2_556
Cu1 Cu1 3.0137(10) 2_556
